data_7720056
loop_
_publ_author_name
'Lv, Yun'
'Wang, Yanhong'
'Shi, Nian'
'Huang, Keke'
'Tang, Jinkui'
'Lu, Hongcheng'

_publ_section_title
;
 Ba<sub>3</sub>BiPbREO(BO<sub>3</sub>)<sub>4</sub> (RE = Pr, Nd, Gd, and
 Dy): two-dimensional rare-earth antiferromagnets with a
 geometrically-perfect triangular lattice directed by a triangular
 BO<sub>3</sub> unit.
;
_journal_issue 9
_journal_name_full 'Dalton transactions (Cambridge, England : 2003)'
_journal_page_first 3786
_journal_page_last 3794
_journal_paper_doi 10.1039/d5dt03066h
_journal_volume 55
_journal_year 2026
_chemical_formula_moiety 'B4 Ba3 Bi1 Pr1 O13 Pb1'
_chemical_formula_sum 'B4 Ba3 Bi O13 Pb Pr'
_chemical_formula_weight 1220.34
_space_group_crystal_system hexagonal
_space_group_IT_number 194
_space_group_name_Hall '-P 6c 2c'
_space_group_name_H-M_alt 'P 63/m m c'
_audit_creation_method SHELXL-2014/7
_audit_update_record
;
2025-06-20 deposited with the CCDC.	2026-01-23 downloaded from the CCDC.
;
_cell_angle_alpha 90
_cell_angle_beta 90
_cell_angle_gamma 120
_cell_formula_units_Z 2
_cell_length_a 5.3940(12)
_cell_length_b 5.3940(12)
_cell_length_c 26.940(7)
_cell_measurement_reflns_used 332
_cell_measurement_temperature 293(2)
_cell_measurement_theta_max 23.1930
_cell_measurement_theta_min 4.3160
_cell_volume 678.8(3)
_computing_structure_refinement 'SHELXL-2014/7 (Sheldrick, 2014)'
_diffrn_ambient_temperature 293(2)
_diffrn_measured_fraction_theta_full 0.996
_diffrn_measured_fraction_theta_max 0.996
_diffrn_measurement_device_type 'XtaLAB Mini II'
_diffrn_radiation_type MoK\a
_diffrn_radiation_wavelength 0.71073
_diffrn_reflns_av_R_equivalents 0.0749
_diffrn_reflns_av_unetI/netI 0.0549
_diffrn_reflns_Laue_measured_fraction_full 0.996
_diffrn_reflns_Laue_measured_fraction_max 0.996
_diffrn_reflns_limit_h_max 6
_diffrn_reflns_limit_h_min -3
_diffrn_reflns_limit_k_max 6
_diffrn_reflns_limit_k_min -6
_diffrn_reflns_limit_l_max 32
_diffrn_reflns_limit_l_min -24
_diffrn_reflns_number 1879
_diffrn_reflns_point_group_measured_fraction_full 0.996
_diffrn_reflns_point_group_measured_fraction_max 0.996
_diffrn_reflns_theta_full 24.968
_diffrn_reflns_theta_max 24.968
_diffrn_reflns_theta_min 3.025
_exptl_absorpt_coefficient_mu 37.418
_exptl_crystal_colour green
_exptl_crystal_density_diffrn 5.970
_exptl_crystal_description lamellar
_exptl_crystal_F_000 1032
_refine_diff_density_max 1.718
_refine_diff_density_min -2.250
_refine_diff_density_rms 0.360
_refine_ls_extinction_coef 0.0015(3)
_refine_ls_extinction_expression Fc^*^=kFc[1+0.001xFc^2^\l^3^/sin(2\q)]^-1/4^
_refine_ls_extinction_method 'SHELXL-2014/7 (Sheldrick 2014'
_refine_ls_goodness_of_fit_ref 1.068
_refine_ls_hydrogen_treatment undef
_refine_ls_matrix_type full
_refine_ls_number_parameters 33
_refine_ls_number_reflns 279
_refine_ls_number_restraints 7
_refine_ls_restrained_S_all 1.053
_refine_ls_R_factor_all 0.0861
_refine_ls_R_factor_gt 0.0524
_refine_ls_shift/su_max 0.000
_refine_ls_shift/su_mean 0.000
_refine_ls_structure_factor_coef Fsqd
_refine_ls_weighting_details 'w=1/[\s^2^(Fo^2^)+(0.0349P)^2^+43.1356P] where P=(Fo^2^+2Fc^2^)/3'
_refine_ls_weighting_scheme calc
_refine_ls_wR_factor_gt 0.1082
_refine_ls_wR_factor_ref 0.1175
_reflns_Friedel_coverage 0.000
_reflns_number_gt 179
_reflns_number_total 279
_reflns_threshold_expression 'I > 2\s(I)'
_cod_data_source_file d5dt03066h2.cif
_cod_data_source_block Ba3BiPbPrB4O13
_cod_depositor_comments 'Adding full bibliography for 7720053--7720056.cif.'
_cod_original_formula_sum 'B4 Ba3 Bi Pr O13 Pb'
_cod_database_code 7720056
_shelx_shelxl_version_number 2014/7
_shelx_space_group_comment
;
The symmetry employed for this shelxl refinement is uniquely defined
by the following loop, which should always be used as a source of
symmetry information in preference to the above space-group names.
They are only intended as comments.
;

loop_
_space_group_symop_operation_xyz
'x, y, z'
'-y, x-y, z'
'-x+y, -x, z'
'-x, -y, z+1/2'
'y, -x+y, z+1/2'
'x-y, x, z+1/2'
'y, x, -z'
'x-y, -y, -z'
'-x, -x+y, -z'
'-y, -x, -z+1/2'
'-x+y, y, -z+1/2'
'x, x-y, -z+1/2'
'-x, -y, -z'
'y, -x+y, -z'
'x-y, x, -z'
'x, y, -z-1/2'
'-y, x-y, -z-1/2'
'-x+y, -x, -z-1/2'
'-y, -x, z'
'-x+y, y, z'
'x, x-y, z'
'y, x, z-1/2'
'x-y, -y, z-1/2'
'-x, -x+y, z-1/2'

loop_
_atom_site_label
_atom_site_type_symbol
_atom_site_fract_x
_atom_site_fract_y
_atom_site_fract_z
_atom_site_U_iso_or_equiv
_atom_site_adp_type
_atom_site_occupancy
_atom_site_site_symmetry_order
_atom_site_calc_flag
_atom_site_refinement_flags_posn
_atom_site_refinement_flags_adp
_atom_site_refinement_flags_occupancy
_atom_site_disorder_assembly
_atom_site_disorder_group
Ba2 Ba 0.6667 0.3333 0.2500 0.0204(10) Uani 1 12 d S T P . .
Pb1 Pb 0.0000 1.0000 0.33028(8) 0.0416(8) Uani 0.500(6) 6 d S T P A 1
Pr1 Pr 0.0000 1.0000 0.5000 0.0246(11) Uani 1 12 d S T P . .
Ba1 Ba 0.6667 0.3333 0.40851(11) 0.0284(10) Uani 1 6 d S T P . .
B1 B 0.3333 0.6667 0.449(2) 0.048(19) Uani 1 6 d S T P . .
O2 O 0.479(2) 0.521(2) 0.3268(6) 0.027(4) Uani 1 2 d S T P . .
O1 O 0.0000 1.0000 0.2500 0.040(14) Uani 1 12 d S T P . .
O3 O 0.623(4) 0.811(2) 0.4449(8) 0.045(6) Uani 1 2 d S T P . .
B2 B 0.3333 0.6667 0.3253(15) 0.005(7) Uani 1 6 d S TU P . .
Bi1 Bi 0.0000 1.0000 0.33028(8) 0.0416(8) Uani 0.500(6) 6 d S T P A 2

loop_
_atom_site_aniso_label
_atom_site_aniso_U_11
_atom_site_aniso_U_22
_atom_site_aniso_U_33
_atom_site_aniso_U_23
_atom_site_aniso_U_13
_atom_site_aniso_U_12
Ba2 0.0240(15) 0.0240(15) 0.013(2) 0.000 0.000 0.0120(7)
Pb1 0.0463(11) 0.0463(11) 0.0321(13) 0.000 0.000 0.0231(5)
Pr1 0.0308(17) 0.0308(17) 0.0122(19) 0.000 0.000 0.0154(8)
Ba1 0.0327(13) 0.0327(13) 0.0199(17) 0.000 0.000 0.0163(6)
B1 0.07(3) 0.07(3) 0.01(3) 0.000 0.000 0.034(16)
O2 0.035(8) 0.035(8) 0.013(8) 0.001(5) -0.001(5) 0.017(9)
O1 0.04(2) 0.04(2) 0.03(3) 0.000 0.000 0.022(11)
O3 0.019(12) 0.023(8) 0.093(18) -0.010(6) -0.020(13) 0.009(6)
B2 0.006(7) 0.006(7) 0.004(11) 0.000 0.000 0.003(4)
Bi1 0.0463(11) 0.0463(11) 0.0321(13) 0.000 0.000 0.0231(5)

loop_
_atom_type_symbol
_atom_type_description
_atom_type_scat_dispersion_real
_atom_type_scat_dispersion_imag
_atom_type_scat_source
B B 0.0013 0.0007 'International Tables Vol C Tables 4.2.6.8 and 6.1.1.4'
Ba Ba -0.3244 2.2819 'International Tables Vol C Tables 4.2.6.8 and 6.1.1.4'
Bi Bi -4.1077 10.2566 'International Tables Vol C Tables 4.2.6.8 and 6.1.1.4'
O O 0.0106 0.0060 'International Tables Vol C Tables 4.2.6.8 and 6.1.1.4'
Pb Pb -3.3944 10.1111 'International Tables Vol C Tables 4.2.6.8 and 6.1.1.4'
Pr Pr -0.2180 2.8214 'International Tables Vol C Tables 4.2.6.8 and 6.1.1.4'

loop_
_geom_angle_atom_site_label_1
_geom_angle_atom_site_label_2
_geom_angle_atom_site_label_3
_geom_angle
_geom_angle_site_symmetry_1
_geom_angle_site_symmetry_3
_geom_angle_publ_flag
O2 Ba2 O2 142.3(3) 17_656 3_665 ?
O2 Ba2 O2 68.2(6) 17_656 18_666 ?
O2 Ba2 O2 99.4(8) 3_665 18_666 ?
O2 Ba2 O2 99.4(8) 17_656 2_655 ?
O2 Ba2 O2 68.2(6) 3_665 2_655 ?
O2 Ba2 O2 142.3(3) 18_666 2_655 ?
O2 Ba2 O2 68.2(6) 17_656 16_556 ?
O2 Ba2 O2 142.3(3) 3_665 16_556 ?
O2 Ba2 O2 68.2(6) 18_666 16_556 ?
O2 Ba2 O2 142.3(3) 2_655 16_556 ?
O2 Ba2 O2 142.3(3) 17_656 . ?
O2 Ba2 O2 68.2(6) 3_665 . ?
O2 Ba2 O2 142.3(3) 18_666 . ?
O2 Ba2 O2 68.2(6) 2_655 . ?
O2 Ba2 O2 99.4(8) 16_556 . ?
O2 Ba2 O1 71.13(15) 17_656 1_645 ?
O2 Ba2 O1 71.13(15) 3_665 1_645 ?
O2 Ba2 O1 71.13(15) 18_666 1_645 ?
O2 Ba2 O1 71.13(15) 2_655 1_645 ?
O2 Ba2 O1 130.3(4) 16_556 1_645 ?
O2 Ba2 O1 130.3(4) . 1_645 ?
O2 Ba2 O1 130.3(4) 17_656 1_655 ?
O2 Ba2 O1 71.13(15) 3_665 1_655 ?
O2 Ba2 O1 71.13(15) 18_666 1_655 ?
O2 Ba2 O1 130.3(4) 2_655 1_655 ?
O2 Ba2 O1 71.13(15) 16_556 1_655 ?
O2 Ba2 O1 71.13(15) . 1_655 ?
O1 Ba2 O1 120.0 1_645 1_655 ?
O2 Ba2 O1 71.13(15) 17_656 1_545 ?
O2 Ba2 O1 130.3(4) 3_665 1_545 ?
O2 Ba2 O1 130.3(4) 18_666 1_545 ?
O2 Ba2 O1 71.13(15) 2_655 1_545 ?
O2 Ba2 O1 71.13(15) 16_556 1_545 ?
O2 Ba2 O1 71.13(15) . 1_545 ?
O1 Ba2 O1 120.0 1_645 1_545 ?
O1 Ba2 O1 120.0 1_655 1_545 ?
O2 Ba2 Bi1 45.52(3) 17_656 16_646 ?
O2 Ba2 Bi1 99.7(3) 3_665 16_646 ?
O2 Ba2 Bi1 45.52(3) 18_666 16_646 ?
O2 Ba2 Bi1 99.7(3) 2_655 16_646 ?
O2 Ba2 Bi1 95.5(4) 16_556 16_646 ?
O2 Ba2 Bi1 165.1(4) . 16_646 ?
O1 Ba2 Bi1 34.78(3) 1_645 16_646 ?
O1 Ba2 Bi1 114.247(9) 1_655 16_646 ?
O1 Ba2 Bi1 114.247(9) 1_545 16_646 ?
O2 Ba2 Pb1 99.7(3) 17_656 1_645 ?
O2 Ba2 Pb1 45.52(3) 3_665 1_645 ?
O2 Ba2 Pb1 99.7(3) 18_666 1_645 ?
O2 Ba2 Pb1 45.52(3) 2_655 1_645 ?
O2 Ba2 Pb1 165.1(4) 16_556 1_645 ?
O2 Ba2 Pb1 95.5(4) . 1_645 ?
O1 Ba2 Pb1 34.78(3) 1_645 1_645 ?
O1 Ba2 Pb1 114.247(9) 1_655 1_645 ?
O1 Ba2 Pb1 114.247(9) 1_545 1_645 ?
O2 Ba2 Bi1 99.7(3) 17_656 1_645 ?
O2 Ba2 Bi1 45.52(3) 3_665 1_645 ?
O2 Ba2 Bi1 99.7(3) 18_666 1_645 ?
O2 Ba2 Bi1 45.52(3) 2_655 1_645 ?
O2 Ba2 Bi1 165.1(4) 16_556 1_645 ?
O2 Ba2 Bi1 95.5(4) . 1_645 ?
O1 Ba2 Bi1 34.78(3) 1_645 1_645 ?
O1 Ba2 Bi1 114.247(9) 1_655 1_645 ?
O1 Ba2 Bi1 114.247(9) 1_545 1_645 ?
Bi1 Ba2 Bi1 69.56(6) 16_646 1_645 ?
O1 Pb1 O2 88.0(3) . 1_455 ?
O1 Pb1 O2 88.0(3) . 1_565 ?
O2 Pb1 O2 170.7(8) 1_455 1_565 ?
O1 Pb1 O2 88.0(3) . 2_565 ?
O2 Pb1 O2 51.6(8) 1_455 2_565 ?
O2 Pb1 O2 119.88(4) 1_565 2_565 ?
O1 Pb1 O2 88.0(3) . 3_575 ?
O2 Pb1 O2 119.88(4) 1_455 3_575 ?
O2 Pb1 O2 51.6(8) 1_565 3_575 ?
O2 Pb1 O2 68.3(8) 2_565 3_575 ?
O1 Pb1 O2 88.0(3) . 3_565 ?
O2 Pb1 O2 68.3(8) 1_455 3_565 ?
O2 Pb1 O2 119.88(4) 1_565 3_565 ?
O2 Pb1 O2 119.88(5) 2_565 3_565 ?
O2 Pb1 O2 170.7(8) 3_575 3_565 ?
O1 Pb1 O2 88.0(3) . 2_665 ?
O2 Pb1 O2 119.88(4) 1_455 2_665 ?
O2 Pb1 O2 68.3(8) 1_565 2_665 ?
O2 Pb1 O2 170.7(8) 2_565 2_665 ?
O2 Pb1 O2 119.88(5) 3_575 2_665 ?
O2 Pb1 O2 51.6(8) 3_565 2_665 ?
O1 Pb1 Ba1 124.09(5) . 1_465 ?
O2 Pb1 Ba1 87.7(4) 1_455 1_465 ?
O2 Pb1 Ba1 87.7(4) 1_565 1_465 ?
O2 Pb1 Ba1 48.3(4) 2_565 1_465 ?
O2 Pb1 Ba1 48.3(4) 3_575 1_465 ?
O2 Pb1 Ba1 139.9(4) 3_565 1_465 ?
O2 Pb1 Ba1 139.9(4) 2_665 1_465 ?
O1 Pb1 Ba1 124.09(5) . 1_565 ?
O2 Pb1 Ba1 139.9(4) 1_455 1_565 ?
O2 Pb1 Ba1 48.3(4) 1_565 1_565 ?
O2 Pb1 Ba1 139.9(4) 2_565 1_565 ?
O2 Pb1 Ba1 87.7(4) 3_575 1_565 ?
O2 Pb1 Ba1 87.7(4) 3_565 1_565 ?
O2 Pb1 Ba1 48.3(4) 2_665 1_565 ?
Ba1 Pb1 Ba1 91.65(7) 1_465 1_565 ?
O1 Pb1 Ba1 124.09(5) . 1_455 ?
O2 Pb1 Ba1 48.3(4) 1_455 1_455 ?
O2 Pb1 Ba1 139.9(4) 1_565 1_455 ?
O2 Pb1 Ba1 87.7(4) 2_565 1_455 ?
O2 Pb1 Ba1 139.9(4) 3_575 1_455 ?
O2 Pb1 Ba1 48.3(4) 3_565 1_455 ?
O2 Pb1 Ba1 87.7(4) 2_665 1_455 ?
Ba1 Pb1 Ba1 91.65(7) 1_465 1_455 ?
Ba1 Pb1 Ba1 91.65(7) 1_565 1_455 ?
O1 Pb1 Ba2 55.22(3) . 1_465 ?
O2 Pb1 Ba2 85.4(4) 1_455 1_465 ?
O2 Pb1 Ba2 85.4(4) 1_565 1_465 ?
O2 Pb1 Ba2 45.7(4) 2_565 1_465 ?
O2 Pb1 Ba2 45.7(4) 3_575 1_465 ?
O2 Pb1 Ba2 136.0(4) 3_565 1_465 ?
O2 Pb1 Ba2 136.0(4) 2_665 1_465 ?
Ba1 Pb1 Ba2 68.87(4) 1_465 1_465 ?
Ba1 Pb1 Ba2 131.286(13) 1_565 1_465 ?
Ba1 Pb1 Ba2 131.286(13) 1_455 1_465 ?
O1 Pb1 Ba2 55.22(3) . 1_455 ?
O2 Pb1 Ba2 45.7(4) 1_455 1_455 ?
O2 Pb1 Ba2 136.0(4) 1_565 1_455 ?
O2 Pb1 Ba2 85.4(4) 2_565 1_455 ?
O2 Pb1 Ba2 136.0(4) 3_575 1_455 ?
O2 Pb1 Ba2 45.7(4) 3_565 1_455 ?
O2 Pb1 Ba2 85.4(4) 2_665 1_455 ?
Ba1 Pb1 Ba2 131.286(13) 1_465 1_455 ?
Ba1 Pb1 Ba2 131.285(13) 1_565 1_455 ?
Ba1 Pb1 Ba2 68.87(4) 1_455 1_455 ?
Ba2 Pb1 Ba2 90.68(4) 1_465 1_455 ?
O3 Pr1 O3 180.0 13_676 1_455 ?
O3 Pr1 O3 83.0(8) 13_676 14_466 ?
O3 Pr1 O3 97.0(8) 1_455 14_466 ?
O3 Pr1 O3 97.0(8) 13_676 2_665 ?
O3 Pr1 O3 83.0(8) 1_455 2_665 ?
O3 Pr1 O3 180.0(8) 14_466 2_665 ?
O3 Pr1 O3 83.0(8) 13_676 15_556 ?
O3 Pr1 O3 97.0(8) 1_455 15_556 ?
O3 Pr1 O3 83.0(8) 14_466 15_556 ?
O3 Pr1 O3 97.0(8) 2_665 15_556 ?
O3 Pr1 O3 97.0(8) 13_676 3_575 ?
O3 Pr1 O3 83.0(8) 1_455 3_575 ?
O3 Pr1 O3 97.0(8) 14_466 3_575 ?
O3 Pr1 O3 83.0(8) 2_665 3_575 ?
O3 Pr1 O3 180.0(8) 15_556 3_575 ?
O3 Pr1 Ba1 45.61(16) 13_676 13_666 ?
O3 Pr1 Ba1 134.39(16) 1_455 13_666 ?
O3 Pr1 Ba1 101.6(5) 14_466 13_666 ?
O3 Pr1 Ba1 78.4(5) 2_665 13_666 ?
O3 Pr1 Ba1 45.61(16) 15_556 13_666 ?
O3 Pr1 Ba1 134.39(16) 3_575 13_666 ?
O3 Pr1 Ba1 134.39(16) 13_676 1_465 ?
O3 Pr1 Ba1 45.61(16) 1_455 1_465 ?
O3 Pr1 Ba1 78.4(5) 14_466 1_465 ?
O3 Pr1 Ba1 101.6(5) 2_665 1_465 ?
O3 Pr1 Ba1 134.39(16) 15_556 1_465 ?
O3 Pr1 Ba1 45.61(16) 3_575 1_465 ?
Ba1 Pr1 Ba1 180.00(6) 13_666 1_465 ?
O3 Pr1 Ba1 134.39(17) 13_676 1_455 ?
O3 Pr1 Ba1 45.61(17) 1_455 1_455 ?
O3 Pr1 Ba1 134.39(17) 14_466 1_455 ?
O3 Pr1 Ba1 45.61(17) 2_665 1_455 ?
O3 Pr1 Ba1 78.4(5) 15_556 1_455 ?
O3 Pr1 Ba1 101.6(5) 3_575 1_455 ?
Ba1 Pr1 Ba1 94.46(5) 13_666 1_455 ?
Ba1 Pr1 Ba1 85.54(5) 1_465 1_455 ?
O3 Pr1 Ba1 45.61(17) 13_676 13_676 ?
O3 Pr1 Ba1 134.39(17) 1_455 13_676 ?
O3 Pr1 Ba1 45.61(17) 14_466 13_676 ?
O3 Pr1 Ba1 134.39(17) 2_665 13_676 ?
O3 Pr1 Ba1 101.6(5) 15_556 13_676 ?
O3 Pr1 Ba1 78.4(5) 3_575 13_676 ?
Ba1 Pr1 Ba1 85.54(5) 13_666 13_676 ?
Ba1 Pr1 Ba1 94.46(5) 1_465 13_676 ?
Ba1 Pr1 Ba1 180.0 1_455 13_676 ?
O3 Pr1 Ba1 101.6(5) 13_676 13_566 ?
O3 Pr1 Ba1 78.4(5) 1_455 13_566 ?
O3 Pr1 Ba1 45.61(17) 14_466 13_566 ?
O3 Pr1 Ba1 134.39(17) 2_665 13_566 ?
O3 Pr1 Ba1 45.61(17) 15_556 13_566 ?
O3 Pr1 Ba1 134.39(17) 3_575 13_566 ?
Ba1 Pr1 Ba1 85.54(5) 13_666 13_566 ?
Ba1 Pr1 Ba1 94.46(5) 1_465 13_566 ?
Ba1 Pr1 Ba1 94.46(5) 1_455 13_566 ?
Ba1 Pr1 Ba1 85.54(5) 13_676 13_566 ?
O3 Pr1 Ba1 78.4(5) 13_676 1_565 ?
O3 Pr1 Ba1 101.6(5) 1_455 1_565 ?
O3 Pr1 Ba1 134.39(17) 14_466 1_565 ?
O3 Pr1 Ba1 45.61(17) 2_665 1_565 ?
O3 Pr1 Ba1 134.39(17) 15_556 1_565 ?
O3 Pr1 Ba1 45.61(17) 3_575 1_565 ?
Ba1 Pr1 Ba1 94.46(5) 13_666 1_565 ?
Ba1 Pr1 Ba1 85.54(5) 1_465 1_565 ?
Ba1 Pr1 Ba1 85.54(5) 1_455 1_565 ?
Ba1 Pr1 Ba1 94.46(5) 13_676 1_565 ?
Ba1 Pr1 Ba1 180.0 13_566 1_565 ?
O2 Ba1 O2 65.3(6) . 2_655 ?
O2 Ba1 O2 65.3(6) . 3_665 ?
O2 Ba1 O2 65.3(6) 2_655 3_665 ?
O2 Ba1 O3 138.6(5) . 3_665 ?
O2 Ba1 O3 108.1(4) 2_655 3_665 ?
O2 Ba1 O3 74.9(5) 3_665 3_665 ?
O2 Ba1 O3 138.6(5) . 1_545 ?
O2 Ba1 O3 74.9(5) 2_655 1_545 ?
O2 Ba1 O3 108.1(4) 3_665 1_545 ?
O3 Ba1 O3 64.1(7) 3_665 1_545 ?
O2 Ba1 O3 108.1(4) . 2_765 ?
O2 Ba1 O3 138.6(5) 2_655 2_765 ?
O2 Ba1 O3 74.9(5) 3_665 2_765 ?
O3 Ba1 O3 48.0(7) 3_665 2_765 ?
O3 Ba1 O3 109.0(4) 1_545 2_765 ?
O2 Ba1 O3 108.1(4) . 2_655 ?
O2 Ba1 O3 74.9(5) 2_655 2_655 ?
O2 Ba1 O3 138.6(5) 3_665 2_655 ?
O3 Ba1 O3 109.0(4) 3_665 2_655 ?
O3 Ba1 O3 48.0(8) 1_545 2_655 ?
O3 Ba1 O3 139.2(8) 2_765 2_655 ?
O2 Ba1 O3 74.9(5) . 3_565 ?
O2 Ba1 O3 108.1(4) 2_655 3_565 ?
O2 Ba1 O3 138.6(4) 3_665 3_565 ?
O3 Ba1 O3 139.2(8) 3_665 3_565 ?
O3 Ba1 O3 109.0(4) 1_545 3_565 ?
O3 Ba1 O3 109.0(4) 2_765 3_565 ?
O3 Ba1 O3 64.1(7) 2_655 3_565 ?
O2 Ba1 O3 74.9(5) . . ?
O2 Ba1 O3 138.6(4) 2_655 . ?
O2 Ba1 O3 108.1(4) 3_665 . ?
O3 Ba1 O3 109.0(4) 3_665 . ?
O3 Ba1 O3 139.2(8) 1_545 . ?
O3 Ba1 O3 64.1(7) 2_765 . ?
O3 Ba1 O3 109.0(4) 2_655 . ?
O3 Ba1 O3 48.0(8) 3_565 . ?
O2 Ba1 B1 123.4(7) . 1_655 ?
O2 Ba1 B1 123.4(7) 2_655 1_655 ?
O2 Ba1 B1 70.6(10) 3_665 1_655 ?
O3 Ba1 B1 24.2(4) 3_665 1_655 ?
O3 Ba1 B1 87.5(5) 1_545 1_655 ?
O3 Ba1 B1 24.2(4) 2_765 1_655 ?
O3 Ba1 B1 128.4(8) 2_655 1_655 ?
O3 Ba1 B1 128.4(8) 3_565 1_655 ?
O3 Ba1 B1 87.5(5) . 1_655 ?
O2 Ba1 B1 123.4(7) . 1_545 ?
O2 Ba1 B1 70.6(10) 2_655 1_545 ?
O2 Ba1 B1 123.4(7) 3_665 1_545 ?
O3 Ba1 B1 87.5(5) 3_665 1_545 ?
O3 Ba1 B1 24.2(4) 1_545 1_545 ?
O3 Ba1 B1 128.4(8) 2_765 1_545 ?
O3 Ba1 B1 24.2(4) 2_655 1_545 ?
O3 Ba1 B1 87.5(5) 3_565 1_545 ?
O3 Ba1 B1 128.4(8) . 1_545 ?
B1 Ba1 B1 109.8(9) 1_655 1_545 ?
O2 Ba1 B1 70.6(10) . . ?
O2 Ba1 B1 123.4(7) 2_655 . ?
O2 Ba1 B1 123.4(7) 3_665 . ?
O3 Ba1 B1 128.4(8) 3_665 . ?
O3 Ba1 B1 128.4(8) 1_545 . ?
O3 Ba1 B1 87.5(5) 2_765 . ?
O3 Ba1 B1 87.5(5) 2_655 . ?
O3 Ba1 B1 24.2(4) 3_565 . ?
O3 Ba1 B1 24.2(4) . . ?
B1 Ba1 B1 109.8(9) 1_655 . ?
B1 Ba1 B1 109.8(9) 1_545 . ?
O3 B1 O3 119.5(7) 2_665 . ?
O3 B1 O3 119.5(7) 2_665 3_565 ?
O3 B1 O3 119.5(7) . 3_565 ?
O3 B1 Ba1 60.3(8) 2_665 1_455 ?
O3 B1 Ba1 157(4) . 1_455 ?
O3 B1 Ba1 60.3(8) 3_565 1_455 ?
O3 B1 Ba1 60.3(8) 2_665 1_565 ?
O3 B1 Ba1 60.3(8) . 1_565 ?
O3 B1 Ba1 157(4) 3_565 1_565 ?
Ba1 B1 Ba1 109.8(9) 1_455 1_565 ?
O3 B1 Ba1 157(4) 2_665 . ?
O3 B1 Ba1 60.3(8) . . ?
O3 B1 Ba1 60.3(8) 3_565 . ?
Ba1 B1 Ba1 109.8(9) 1_455 . ?
Ba1 B1 Ba1 109.8(9) 1_565 . ?
B2 O2 Bi1 94.2(4) . 1_655 ?
B2 O2 Pb1 94.2(4) . 1_655 ?
B2 O2 Bi1 94.2(4) . 1_545 ?
Bi1 O2 Bi1 170.7(8) 1_655 1_545 ?
B2 O2 Pb1 94.2(4) . 1_545 ?
Pb1 O2 Pb1 170.7(8) 1_655 1_545 ?
B2 O2 Ba2 129(2) . . ?
Bi1 O2 Ba2 88.8(4) 1_655 . ?
Pb1 O2 Ba2 88.8(4) 1_655 . ?
Bi1 O2 Ba2 88.8(4) 1_545 . ?
Pb1 O2 Ba2 88.8(4) 1_545 . ?
B2 O2 Ba1 130(2) . . ?
Bi1 O2 Ba1 85.8(4) 1_655 . ?
Pb1 O2 Ba1 85.8(4) 1_655 . ?
Bi1 O2 Ba1 85.8(4) 1_545 . ?
Pb1 O2 Ba1 85.8(4) 1_545 . ?
Ba2 O2 Ba1 101.1(6) . . ?
Pb1 O1 Pb1 180.0 16_556 . ?
Bi1 O1 Bi1 180.0 16_556 . ?
Bi1 O1 Ba2 90.0 16_556 1_465 ?
Pb1 O1 Ba2 90.0 16_556 1_465 ?
Pb1 O1 Ba2 90.0 . 1_465 ?
Bi1 O1 Ba2 90.0 . 1_465 ?
Bi1 O1 Ba2 90.0 16_556 1_455 ?
Pb1 O1 Ba2 90.0 16_556 1_455 ?
Pb1 O1 Ba2 90.0 . 1_455 ?
Bi1 O1 Ba2 90.0 . 1_455 ?
Ba2 O1 Ba2 120.000(1) 1_465 1_455 ?
Bi1 O1 Ba2 90.0 16_556 1_565 ?
Pb1 O1 Ba2 90.0 16_556 1_565 ?
Pb1 O1 Ba2 90.0 . 1_565 ?
Bi1 O1 Ba2 90.0 . 1_565 ?
Ba2 O1 Ba2 120.0 1_465 1_565 ?
Ba2 O1 Ba2 120.0 1_455 1_565 ?
B1 O3 Pr1 136(3) . 1_655 ?
B1 O3 Ba1 95.5(10) . 1_565 ?
Pr1 O3 Ba1 99.5(4) 1_655 1_565 ?
B1 O3 Ba1 95.5(10) . . ?
Pr1 O3 Ba1 99.5(4) 1_655 . ?
Ba1 O3 Ba1 139.2(8) 1_565 . ?
O2 B2 O2 119.9(2) 2_665 3_565 ?
O2 B2 O2 119.9(2) 2_665 . ?
O2 B2 O2 119.9(2) 3_565 . ?
O1 Bi1 O2 88.0(3) . 1_455 ?
O1 Bi1 O2 88.0(3) . 1_565 ?
O2 Bi1 O2 170.7(8) 1_455 1_565 ?
O1 Bi1 O2 88.0(3) . 2_565 ?
O2 Bi1 O2 51.6(8) 1_455 2_565 ?
O2 Bi1 O2 119.88(4) 1_565 2_565 ?
O1 Bi1 O2 88.0(3) . 3_575 ?
O2 Bi1 O2 119.88(4) 1_455 3_575 ?
O2 Bi1 O2 51.6(8) 1_565 3_575 ?
O2 Bi1 O2 68.3(8) 2_565 3_575 ?
O1 Bi1 O2 88.0(3) . 3_565 ?
O2 Bi1 O2 68.3(8) 1_455 3_565 ?
O2 Bi1 O2 119.88(4) 1_565 3_565 ?
O2 Bi1 O2 119.88(5) 2_565 3_565 ?
O2 Bi1 O2 170.7(8) 3_575 3_565 ?
O1 Bi1 O2 88.0(3) . 2_665 ?
O2 Bi1 O2 119.88(4) 1_455 2_665 ?
O2 Bi1 O2 68.3(8) 1_565 2_665 ?
O2 Bi1 O2 170.7(8) 2_565 2_665 ?
O2 Bi1 O2 119.88(5) 3_575 2_665 ?
O2 Bi1 O2 51.6(8) 3_565 2_665 ?
O1 Bi1 Ba1 124.09(5) . 1_465 ?
O2 Bi1 Ba1 87.7(4) 1_455 1_465 ?
O2 Bi1 Ba1 87.7(4) 1_565 1_465 ?
O2 Bi1 Ba1 48.3(4) 2_565 1_465 ?
O2 Bi1 Ba1 48.3(4) 3_575 1_465 ?
O2 Bi1 Ba1 139.9(4) 3_565 1_465 ?
O2 Bi1 Ba1 139.9(4) 2_665 1_465 ?
O1 Bi1 Ba1 124.09(5) . 1_565 ?
O2 Bi1 Ba1 139.9(4) 1_455 1_565 ?
O2 Bi1 Ba1 48.3(4) 1_565 1_565 ?
O2 Bi1 Ba1 139.9(4) 2_565 1_565 ?
O2 Bi1 Ba1 87.7(4) 3_575 1_565 ?
O2 Bi1 Ba1 87.7(4) 3_565 1_565 ?
O2 Bi1 Ba1 48.3(4) 2_665 1_565 ?
Ba1 Bi1 Ba1 91.65(7) 1_465 1_565 ?
O1 Bi1 Ba1 124.09(5) . 1_455 ?
O2 Bi1 Ba1 48.3(4) 1_455 1_455 ?
O2 Bi1 Ba1 139.9(4) 1_565 1_455 ?
O2 Bi1 Ba1 87.7(4) 2_565 1_455 ?
O2 Bi1 Ba1 139.9(4) 3_575 1_455 ?
O2 Bi1 Ba1 48.3(4) 3_565 1_455 ?
O2 Bi1 Ba1 87.7(4) 2_665 1_455 ?
Ba1 Bi1 Ba1 91.65(7) 1_465 1_455 ?
Ba1 Bi1 Ba1 91.65(7) 1_565 1_455 ?
O1 Bi1 Ba2 55.22(3) . 1_465 ?
O2 Bi1 Ba2 85.4(4) 1_455 1_465 ?
O2 Bi1 Ba2 85.4(4) 1_565 1_465 ?
O2 Bi1 Ba2 45.7(4) 2_565 1_465 ?
O2 Bi1 Ba2 45.7(4) 3_575 1_465 ?
O2 Bi1 Ba2 136.0(4) 3_565 1_465 ?
O2 Bi1 Ba2 136.0(4) 2_665 1_465 ?
Ba1 Bi1 Ba2 68.87(4) 1_465 1_465 ?
Ba1 Bi1 Ba2 131.286(13) 1_565 1_465 ?
Ba1 Bi1 Ba2 131.286(13) 1_455 1_465 ?
O1 Bi1 Ba2 55.22(3) . 1_455 ?
O2 Bi1 Ba2 45.7(4) 1_455 1_455 ?
O2 Bi1 Ba2 136.0(4) 1_565 1_455 ?
O2 Bi1 Ba2 85.4(4) 2_565 1_455 ?
O2 Bi1 Ba2 136.0(4) 3_575 1_455 ?
O2 Bi1 Ba2 45.7(4) 3_565 1_455 ?
O2 Bi1 Ba2 85.4(4) 2_665 1_455 ?
Ba1 Bi1 Ba2 131.286(13) 1_465 1_455 ?
Ba1 Bi1 Ba2 131.285(13) 1_565 1_455 ?
Ba1 Bi1 Ba2 68.87(4) 1_455 1_455 ?
Ba2 Bi1 Ba2 90.68(4) 1_465 1_455 ?

loop_
_geom_bond_atom_site_label_1
_geom_bond_atom_site_label_2
_geom_bond_distance
_geom_bond_site_symmetry_2
_geom_bond_publ_flag
Ba2 O2 2.712(17) 17_656 ?
Ba2 O2 2.712(17) 3_665 ?
Ba2 O2 2.712(17) 18_666 ?
Ba2 O2 2.712(17) 2_655 ?
Ba2 O2 2.712(17) 16_556 ?
Ba2 O2 2.712(17) . ?
Ba2 O1 3.1142(7) 1_645 ?
Ba2 O1 3.1142(7) 1_655 ?
Ba2 O1 3.1142(7) 1_545 ?
Ba2 Bi1 3.7916(14) 16_646 ?
Ba2 Pb1 3.7916(14) 1_645 ?
Ba2 Bi1 3.7916(14) 1_645 ?
Pb1 O1 2.163(2) . ?
Pb1 O2 2.7059(16) 1_455 ?
Pb1 O2 2.7059(16) 1_565 ?
Pb1 O2 2.7059(15) 2_565 ?
Pb1 O2 2.7059(16) 3_575 ?
Pb1 O2 2.7059(17) 3_565 ?
Pb1 O2 2.7059(17) 2_665 ?
Pb1 Ba1 3.760(2) 1_465 ?
Pb1 Ba1 3.760(2) 1_565 ?
Pb1 Ba1 3.760(2) 1_455 ?
Pb1 Ba2 3.7916(14) 1_465 ?
Pb1 Ba2 3.7916(14) 1_455 ?
Pr1 O3 2.303(19) 13_676 ?
Pr1 O3 2.303(19) 1_455 ?
Pr1 O3 2.303(18) 14_466 ?
Pr1 O3 2.303(18) 2_665 ?
Pr1 O3 2.303(19) 15_556 ?
Pr1 O3 2.303(19) 3_575 ?
Pr1 Ba1 3.9715(19) 13_666 ?
Pr1 Ba1 3.9715(19) 1_465 ?
Pr1 Ba1 3.9716(19) 1_455 ?
Pr1 Ba1 3.9715(19) 13_676 ?
Pr1 Ba1 3.9715(19) 13_566 ?
Pr1 Ba1 3.9715(19) 1_565 ?
Ba1 O2 2.816(17) . ?
Ba1 O2 2.816(17) 2_655 ?
Ba1 O2 2.816(17) 3_665 ?
Ba1 O3 2.877(8) 3_665 ?
Ba1 O3 2.877(8) 1_545 ?
Ba1 O3 2.877(8) 2_765 ?
Ba1 O3 2.877(8) 2_655 ?
Ba1 O3 2.877(8) 3_565 ?
Ba1 O3 2.877(8) . ?
Ba1 B1 3.296(19) 1_655 ?
Ba1 B1 3.296(19) 1_545 ?
Ba1 B1 3.296(19) . ?
B1 O3 1.355(19) 2_665 ?
B1 O3 1.36(2) . ?
B1 O3 1.36(2) 3_565 ?
B1 Ba1 3.296(19) 1_455 ?
B1 Ba1 3.296(19) 1_565 ?
O2 B2 1.360(19) . ?
O2 Bi1 2.7059(16) 1_655 ?
O2 Pb1 2.7059(16) 1_655 ?
O2 Bi1 2.7059(16) 1_545 ?
O2 Pb1 2.7059(16) 1_545 ?
O1 Bi1 2.163(2) 16_556 ?
O1 Pb1 2.163(2) 16_556 ?
O1 Bi1 2.163(2) . ?
O1 Ba2 3.1142(7) 1_465 ?
O1 Ba2 3.1142(7) 1_455 ?
O1 Ba2 3.1142(7) 1_565 ?
O3 Pr1 2.303(18) 1_655 ?
O3 Ba1 2.877(8) 1_565 ?
B2 O2 1.36(2) 2_665 ?
B2 O2 1.36(2) 3_565 ?
Bi1 O2 2.7059(16) 1_455 ?
Bi1 O2 2.7059(16) 1_565 ?
Bi1 O2 2.7059(15) 2_565 ?
Bi1 O2 2.7059(16) 3_575 ?
Bi1 O2 2.7059(17) 3_565 ?
Bi1 O2 2.7059(17) 2_665 ?
Bi1 Ba1 3.760(2) 1_465 ?
Bi1 Ba1 3.760(2) 1_565 ?
Bi1 Ba1 3.760(2) 1_455 ?
Bi1 Ba2 3.7916(14) 1_465 ?
Bi1 Ba2 3.7916(14) 1_455 ?
